data_2234410
loop_
_publ_author_name
'Zhang, Ting'
'Xing, Huai-jie'
'Miao, Chun-bao'
'Sun, Xiao-qiang'
'Xi, Hai-tao'

_publ_section_title
;
 3,6-Dibromo-7-ethylamino-4-methyl-2<i>H</i>-chromen-2-one
;
_journal_coeditor_code SU2385
_journal_issue 4
_journal_name_full 'Acta Crystallographica Section E'
_journal_page_first o1108
_journal_paper_doi 10.1107/S160053681201077X
_journal_volume 68
_journal_year 2012
_chemical_formula_iupac 'C12 H11 Br2 N O2'
_chemical_formula_moiety 'C12 H11 Br2 N O2'
_chemical_formula_sum 'C12 H11 Br2 N O2'
_chemical_formula_weight 361.04
_chemical_name_systematic
;
3,6-Dibromo-7-ethylamino-4-methyl-2<i>H</i>-chromen-2-one
;
_space_group_IT_number 2
_symmetry_cell_setting triclinic
_symmetry_space_group_name_Hall '-P 1'
_symmetry_space_group_name_H-M 'P -1'
_atom_sites_solution_hydrogens geom
_atom_sites_solution_primary direct
_atom_sites_solution_secondary difmap
_audit_creation_method SHELXL-97
_cell_angle_alpha 93.628(2)
_cell_angle_beta 98.288(3)
_cell_angle_gamma 102.626(3)
_cell_formula_units_Z 2
_cell_length_a 7.5795(9)
_cell_length_b 7.6839(9)
_cell_length_c 11.2610(14)
_cell_measurement_reflns_used 1771
_cell_measurement_temperature 293(2)
_cell_measurement_theta_max 26.46
_cell_measurement_theta_min 2.73
_cell_volume 630.24(13)
_computing_cell_refinement 'CAD-4 Software (Enraf--Nonius, 1985)'
_computing_data_collection 'CAD-4 Software (Enraf--Nonius, 1985)'
_computing_data_reduction 'XCAD4 (Harms & Wocadlo, 1995)'
_computing_molecular_graphics 'SHELXTL (Sheldrick, 2008)'
_computing_publication_material 'SHELXTL (Sheldrick, 2008)'
_computing_structure_refinement 'SHELXL97 (Sheldrick, 2008)'
_computing_structure_solution 'SHELXS97 (Sheldrick, 2008)'
_diffrn_ambient_temperature 293(2)
_diffrn_measured_fraction_theta_full 0.982
_diffrn_measured_fraction_theta_max 0.982
_diffrn_measurement_device_type 'Enraf--Nonius CAD-4'
_diffrn_measurement_method \w/2\q
_diffrn_radiation_monochromator graphite
_diffrn_radiation_source 'fine-focus sealed tube'
_diffrn_radiation_type MoK\a
_diffrn_radiation_wavelength 0.71073
_diffrn_reflns_av_R_equivalents 0.0233
_diffrn_reflns_av_sigmaI/netI 0.0397
_diffrn_reflns_limit_h_max 8
_diffrn_reflns_limit_h_min -9
_diffrn_reflns_limit_k_max 9
_diffrn_reflns_limit_k_min -8
_diffrn_reflns_limit_l_max 13
_diffrn_reflns_limit_l_min -11
_diffrn_reflns_number 3658
_diffrn_reflns_theta_full 25.50
_diffrn_reflns_theta_max 25.50
_diffrn_reflns_theta_min 1.84
_diffrn_standards_decay_% 1
_diffrn_standards_interval_count 200
_diffrn_standards_interval_time 120
_diffrn_standards_number 3
_exptl_absorpt_coefficient_mu 6.420
_exptl_absorpt_correction_T_max 0.4460
_exptl_absorpt_correction_T_min 0.3600
_exptl_absorpt_correction_type psi-scan
_exptl_absorpt_process_details '(North <i>et al.</i>, 1968)'
_exptl_crystal_colour colourless
_exptl_crystal_density_diffrn 1.903
_exptl_crystal_density_method 'not measured'
_exptl_crystal_description block
_exptl_crystal_F_000 352
_exptl_crystal_size_max 0.20
_exptl_crystal_size_mid 0.18
_exptl_crystal_size_min 0.15
_refine_diff_density_max 0.513
_refine_diff_density_min -0.415
_refine_ls_extinction_method none
_refine_ls_goodness_of_fit_ref 1.001
_refine_ls_hydrogen_treatment mixed
_refine_ls_matrix_type full
_refine_ls_number_parameters 160
_refine_ls_number_reflns 2314
_refine_ls_number_restraints 1
_refine_ls_restrained_S_all 1.001
_refine_ls_R_factor_all 0.0395
_refine_ls_R_factor_gt 0.0310
_refine_ls_shift/su_max 0.001
_refine_ls_shift/su_mean 0.000
_refine_ls_structure_factor_coef Fsqd
_refine_ls_weighting_details 'calc w=1/[\s^2^(Fo^2^)+(0.0633P)^2^+0.0665P] where P=(Fo^2^+2Fc^2^)/3'
_refine_ls_weighting_scheme calc
_refine_ls_wR_factor_gt 0.0927
_refine_ls_wR_factor_ref 0.0974
_reflns_number_gt 1928
_reflns_number_total 2314
_reflns_threshold_expression I>2sigma(I)
_cod_data_source_file su2385.cif
_cod_data_source_block I
_cod_database_code 2234410
_cod_database_fobs_code 2234410

loop_
_symmetry_equiv_pos_site_id
_symmetry_equiv_pos_as_xyz
1 x,y,z
2 -x,-y,-z

loop_
_atom_site_type_symbol
_atom_site_label
_atom_site_fract_x
_atom_site_fract_y
_atom_site_fract_z
_atom_site_U_iso_or_equiv
_atom_site_adp_type
_atom_site_calc_flag
_atom_site_refinement_flags
_atom_site_occupancy
_atom_site_symmetry_multiplicity
Br Br1 0.93608(5) 0.72412(5) 0.21480(3) 0.05088(16) Uani d . 1 1
Br Br2 0.64459(6) 0.54212(6) 0.87739(3) 0.05501(16) Uani d . 1 1
O O1 0.5330(4) 0.1746(4) 0.7375(2) 0.0561(7) Uani d . 1 1
O O2 0.6172(3) 0.2336(3) 0.5627(2) 0.0410(6) Uani d . 1 1
N N1 0.7998(4) 0.3167(4) 0.1806(3) 0.0403(7) Uani d D 1 1
C C1 0.6005(5) 0.2886(5) 0.6787(3) 0.0414(8) Uani d . 1 1
C C2 0.6637(5) 0.4800(5) 0.7146(3) 0.0388(7) Uani d . 1 1
C C3 0.7310(4) 0.6008(4) 0.6420(3) 0.0358(7) Uani d . 1 1
C C4 0.7489(4) 0.5355(4) 0.5224(3) 0.0335(7) Uani d . 1 1
C C5 0.6917(4) 0.3514(4) 0.4864(3) 0.0334(7) Uani d . 1 1
C C6 0.7056(4) 0.2766(4) 0.3743(3) 0.0352(7) Uani d . 1 1
H H6 0.6655 0.1534 0.3547 0.042 Uiso calc R 1 1
C C7 0.7792(4) 0.3845(4) 0.2908(3) 0.0331(7) Uani d . 1 1
C C8 0.8355(4) 0.5712(4) 0.3261(3) 0.0355(7) Uani d . 1 1
C C9 0.8197(4) 0.6442(4) 0.4371(3) 0.0358(7) Uani d . 1 1
H H9 0.8565 0.7677 0.4561 0.043 Uiso calc R 1 1
C C10 0.7902(5) 0.7994(5) 0.6800(3) 0.0480(9) Uani d . 1 1
H H10A 0.7510 0.8247 0.7552 0.072 Uiso calc R 1 1
H H10B 0.7361 0.8632 0.6195 0.072 Uiso calc R 1 1
H H10C 0.9213 0.8366 0.6894 0.072 Uiso calc R 1 1
C C11 0.7252(5) 0.1281(5) 0.1345(3) 0.0442(8) Uani d . 1 1
H H11A 0.5925 0.1010 0.1252 0.053 Uiso calc R 1 1
H H11B 0.7695 0.0515 0.1913 0.053 Uiso calc R 1 1
C C12 0.7831(6) 0.0925(6) 0.0148(4) 0.0589(10) Uani d . 1 1
H H12A 0.9142 0.1137 0.0251 0.088 Uiso calc R 1 1
H H12B 0.7420 0.1709 -0.0405 0.088 Uiso calc R 1 1
H H12C 0.7300 -0.0298 -0.0166 0.088 Uiso calc R 1 1
H H1 0.848(4) 0.380(4) 0.128(2) 0.036(9) Uiso d D 1 1

loop_
_atom_site_aniso_label
_atom_site_aniso_U_11
_atom_site_aniso_U_22
_atom_site_aniso_U_33
_atom_site_aniso_U_12
_atom_site_aniso_U_13
_atom_site_aniso_U_23
Br1 0.0641(3) 0.0348(2) 0.0574(3) 0.00657(16) 0.02514(19) 0.01385(16)
Br2 0.0732(3) 0.0580(3) 0.0363(2) 0.0195(2) 0.01301(18) -0.00175(17)
O1 0.0735(18) 0.0491(16) 0.0446(15) 0.0014(13) 0.0231(13) 0.0100(12)
O2 0.0551(14) 0.0292(11) 0.0361(13) 0.0006(10) 0.0133(11) 0.0011(9)
N1 0.0510(17) 0.0316(14) 0.0416(16) 0.0079(12) 0.0197(14) 0.0049(12)
C1 0.0445(18) 0.0410(19) 0.0381(19) 0.0082(15) 0.0064(15) 0.0061(15)
C2 0.0437(18) 0.0423(18) 0.0297(17) 0.0106(14) 0.0041(14) -0.0011(14)
C3 0.0338(16) 0.0327(16) 0.0396(18) 0.0092(13) 0.0017(14) -0.0031(13)
C4 0.0334(15) 0.0308(16) 0.0348(17) 0.0063(12) 0.0039(13) 0.0004(13)
C5 0.0351(16) 0.0281(15) 0.0368(17) 0.0067(12) 0.0048(13) 0.0057(13)
C6 0.0406(17) 0.0258(15) 0.0386(18) 0.0070(12) 0.0067(14) 0.0013(13)
C7 0.0320(15) 0.0285(15) 0.0394(18) 0.0078(12) 0.0072(13) 0.0014(13)
C8 0.0366(16) 0.0303(16) 0.0389(18) 0.0045(12) 0.0067(14) 0.0089(13)
C9 0.0365(16) 0.0230(14) 0.0457(19) 0.0050(12) 0.0028(14) 0.0016(13)
C10 0.056(2) 0.0335(18) 0.050(2) 0.0035(16) 0.0098(17) -0.0084(16)
C11 0.051(2) 0.0350(18) 0.045(2) 0.0058(15) 0.0098(16) -0.0020(15)
C12 0.077(3) 0.052(2) 0.047(2) 0.013(2) 0.015(2) -0.0055(18)

loop_
_atom_type_symbol
_atom_type_description
_atom_type_scat_dispersion_real
_atom_type_scat_dispersion_imag
_atom_type_scat_source
C C 0.0033 0.0016 'International Tables Vol C Tables 4.2.6.8 and 6.1.1.4'
H H 0.0000 0.0000 'International Tables Vol C Tables 4.2.6.8 and 6.1.1.4'
Br Br -0.2901 2.4595 'International Tables Vol C Tables 4.2.6.8 and 6.1.1.4'
N N 0.0061 0.0033 'International Tables Vol C Tables 4.2.6.8 and 6.1.1.4'
O O 0.0106 0.0060 'International Tables Vol C Tables 4.2.6.8 and 6.1.1.4'

loop_
_geom_angle_atom_site_label_1
_geom_angle_atom_site_label_2
_geom_angle_atom_site_label_3
_geom_angle
C5 O2 C1 122.3(3)
C7 N1 C11 122.7(3)
C7 N1 H1 124(2)
C11 N1 H1 113(2)
O1 C1 O2 116.8(3)
O1 C1 C2 127.6(3)
O2 C1 C2 115.7(3)
C3 C2 C1 124.2(3)
C3 C2 Br2 123.0(3)
C1 C2 Br2 112.8(2)
C2 C3 C4 117.8(3)
C2 C3 C10 123.2(3)
C4 C3 C10 119.0(3)
C9 C4 C5 116.4(3)
C9 C4 C3 124.5(3)
C5 C4 C3 119.0(3)
O2 C5 C6 115.9(3)
O2 C5 C4 121.0(3)
C6 C5 C4 123.1(3)
C5 C6 C7 120.3(3)
C5 C6 H6 119.9
C7 C6 H6 119.9
N1 C7 C6 122.4(3)
N1 C7 C8 120.7(3)
C6 C7 C8 116.9(3)
C9 C8 C7 122.4(3)
C9 C8 Br1 119.2(2)
C7 C8 Br1 118.4(2)
C8 C9 C4 120.9(3)
C8 C9 H9 119.5
C4 C9 H9 119.5
C3 C10 H10A 109.5
C3 C10 H10B 109.5
H10A C10 H10B 109.5
C3 C10 H10C 109.5
H10A C10 H10C 109.5
H10B C10 H10C 109.5
N1 C11 C12 109.7(3)
N1 C11 H11A 109.7
C12 C11 H11A 109.7
N1 C11 H11B 109.7
C12 C11 H11B 109.7
H11A C11 H11B 108.2
C11 C12 H12A 109.5
C11 C12 H12B 109.5
H12A C12 H12B 109.5
C11 C12 H12C 109.5
H12A C12 H12C 109.5
H12B C12 H12C 109.5

loop_
_geom_bond_atom_site_label_1
_geom_bond_atom_site_label_2
_geom_bond_distance
Br1 C8 1.899(3)
Br2 C2 1.899(3)
O1 C1 1.200(4)
O2 C5 1.375(4)
O2 C1 1.379(4)
N1 C7 1.358(4)
N1 C11 1.467(4)
N1 H1 0.857(5)
C1 C2 1.455(5)
C2 C3 1.342(5)
C3 C4 1.443(5)
C3 C10 1.508(4)
C4 C9 1.401(5)
C4 C5 1.401(4)
C5 C6 1.381(5)
C6 C7 1.390(5)
C6 H6 0.9300
C7 C8 1.418(4)
C8 C9 1.369(5)
C9 H9 0.9300
C10 H10A 0.9600
C10 H10B 0.9600
C10 H10C 0.9600
C11 C12 1.503(5)
C11 H11A 0.9700
C11 H11B 0.9700
C12 H12A 0.9600
C12 H12B 0.9600
C12 H12C 0.9600

loop_
_geom_hbond_atom_site_label_D
_geom_hbond_atom_site_label_H
_geom_hbond_atom_site_label_A
_geom_hbond_distance_DH
_geom_hbond_distance_HA
_geom_hbond_distance_DA
_geom_hbond_angle_DHA
_geom_hbond_publ_flag
N1 H1 Br1 0.86(3) 2.67(3) 3.055(3) 109(2) yes
C10 H10A Br2 0.96 2.68 3.221(4) 116 yes

loop_
_geom_torsion_atom_site_label_1
_geom_torsion_atom_site_label_2
_geom_torsion_atom_site_label_3
_geom_torsion_atom_site_label_4
_geom_torsion
C5 O2 C1 O1 179.8(3)
C5 O2 C1 C2 1.1(4)
O1 C1 C2 C3 -177.1(4)
O2 C1 C2 C3 1.5(5)
O1 C1 C2 Br2 3.8(5)
O2 C1 C2 Br2 -177.6(2)
C1 C2 C3 C4 -2.8(5)
Br2 C2 C3 C4 176.3(2)
C1 C2 C3 C10 178.0(3)
Br2 C2 C3 C10 -3.0(5)
C2 C3 C4 C9 -178.8(3)
C10 C3 C4 C9 0.5(5)
C2 C3 C4 C5 1.6(5)
C10 C3 C4 C5 -179.2(3)
C1 O2 C5 C6 177.8(3)
C1 O2 C5 C4 -2.2(5)
C9 C4 C5 O2 -178.8(3)
C3 C4 C5 O2 0.8(5)
C9 C4 C5 C6 1.1(5)
C3 C4 C5 C6 -179.2(3)
O2 C5 C6 C7 -179.9(3)
C4 C5 C6 C7 0.1(5)
C11 N1 C7 C6 8.0(5)
C11 N1 C7 C8 -172.8(3)
C5 C6 C7 N1 178.4(3)
C5 C6 C7 C8 -0.8(5)
N1 C7 C8 C9 -178.9(3)
C6 C7 C8 C9 0.2(5)
N1 C7 C8 Br1 1.1(4)
C6 C7 C8 Br1 -179.8(2)
C7 C8 C9 C4 1.0(5)
Br1 C8 C9 C4 -179.0(2)
C5 C4 C9 C8 -1.7(5)
C3 C4 C9 C8 178.7(3)
C7 N1 C11 C12 -175.8(3)

loop_
_cod_related_entry_id
_cod_related_entry_database
_cod_related_entry_code
1 ChemSpider 30657643
